data_4033070
loop_
_publ_author_name
'Sim\'o Padial, Joan'
'Poater, Jordi'
'Nguyen, D. Thao'
'Tinnemans, Paul'
'Bickelhaupt, F. Matthias'
'Mecinovi\'c, Jasmin'

_publ_section_title
;
 Stabilization of 2,6-Diarylanilinum Cation by Through-Space Cation-\p
 Interactions.
;
_journal_issue 18
_journal_name_full 'The Journal of organic chemistry'
_journal_page_first 9418
_journal_page_last 9424
_journal_paper_doi 10.1021/acs.joc.7b01406
_journal_volume 82
_journal_year 2017
_chemical_absolute_configuration ad
_chemical_formula_moiety 'C20 H20 N O2, Cl O4'
_chemical_formula_sum 'C20 H20 Cl N O6'
_chemical_formula_weight 405.82
_chemical_name_systematic
;
 2,6-Di(4'-methoxyphenyl)anilinium perchlorate
;
_space_group_crystal_system orthorhombic
_space_group_IT_number 29
_space_group_name_Hall 'P 2c -2ac'
_space_group_name_H-M_alt 'P c a 21'
_symmetry_space_group_name_Hall 'P 2c -2ac'
_symmetry_space_group_name_H-M 'P c a 21'
_atom_sites_solution_hydrogens mixed
_atom_sites_solution_primary direct
_atom_sites_solution_secondary difmap
_audit_creation_method SHELXL-2014
_cell_angle_alpha 90
_cell_angle_beta 90
_cell_angle_gamma 90
_cell_formula_units_Z 4
_cell_length_a 7.4384(8)
_cell_length_b 11.3710(8)
_cell_length_c 22.6158(19)
_cell_measurement_reflns_used 312
_cell_measurement_temperature 208(2)
_cell_measurement_theta_max 27.5
_cell_measurement_theta_min 2
_cell_volume 1912.9(3)
_computing_data_collection
;
Nonius "Collect" program suite (Nonius, 1999)
;
_computing_data_reduction
;
Nonius "EvalCCD" program suite (Duisenberg, 1998)
;
_computing_molecular_graphics
;
PLATON (Spek, 2003)
;
_computing_structure_refinement 'SHELXL-97 (Sheldrick, 1997)'
_computing_structure_solution
;
DIRDIF (Beurskens et al., 1996),
PATTY (Beurskens et al., 1987)
;
_diffrn_ambient_temperature 208(2)
_diffrn_measured_fraction_theta_full 1.000
_diffrn_measured_fraction_theta_max 1.000
_diffrn_measurement_device 'Nonius KappaCCD'
_diffrn_measurement_method 'area detector \f and \w scan'
_diffrn_radiation_monochromator graphite
_diffrn_radiation_source 'fine-focus sealed tube'
_diffrn_radiation_type MoK\a
_diffrn_radiation_wavelength 0.71073
_diffrn_reflns_av_R_equivalents 0.0904
_diffrn_reflns_av_unetI/netI 0.0304
_diffrn_reflns_Laue_measured_fraction_full 1.000
_diffrn_reflns_Laue_measured_fraction_max 1.000
_diffrn_reflns_limit_h_max 9
_diffrn_reflns_limit_h_min -9
_diffrn_reflns_limit_k_max 14
_diffrn_reflns_limit_k_min -14
_diffrn_reflns_limit_l_max 29
_diffrn_reflns_limit_l_min -29
_diffrn_reflns_number 77298
_diffrn_reflns_point_group_measured_fraction_full 1.000
_diffrn_reflns_point_group_measured_fraction_max 1.000
_diffrn_reflns_theta_full 25.242
_diffrn_reflns_theta_max 27.498
_diffrn_reflns_theta_min 1.791
_exptl_absorpt_coefficient_mu 0.237
_exptl_absorpt_correction_T_max 0.970
_exptl_absorpt_correction_T_min 0.82
_exptl_absorpt_correction_type multi-scan
_exptl_absorpt_process_details 'SADABS multiscan (Sheldrick, 1996)'
_exptl_crystal_colour colourless
_exptl_crystal_density_diffrn 1.409
_exptl_crystal_description needle
_exptl_crystal_F_000 848
_exptl_crystal_size_max 0.380
_exptl_crystal_size_mid 0.310
_exptl_crystal_size_min 0.130
_refine_diff_density_max 0.373
_refine_diff_density_min -0.219
_refine_diff_density_rms 0.047
_refine_ls_abs_structure_details
;
 Flack x determined using 1732 quotients [(I+)-(I-)]/[(I+)+(I-)]
 (Parsons, Flack and Wagner, Acta Cryst. B69 (2013) 249-259).
;
_refine_ls_abs_structure_Flack 0.05(2)
_refine_ls_extinction_method none
_refine_ls_goodness_of_fit_ref 1.054
_refine_ls_hydrogen_treatment mixed
_refine_ls_matrix_type full
_refine_ls_number_parameters 264
_refine_ls_number_reflns 4389
_refine_ls_number_restraints 1
_refine_ls_restrained_S_all 1.054
_refine_ls_R_factor_all 0.0440
_refine_ls_R_factor_gt 0.0374
_refine_ls_shift/su_max 0.000
_refine_ls_shift/su_mean 0.000
_refine_ls_structure_factor_coef Fsqd
_refine_ls_weighting_details 'w=1/[\s^2^(Fo^2^)+(0.0584P)^2^+0.1135P] where P=(Fo^2^+2Fc^2^)/3'
_refine_ls_weighting_scheme calc
_refine_ls_wR_factor_gt 0.0904
_refine_ls_wR_factor_ref 0.0939
_reflns_Friedel_coverage 0.947
_reflns_Friedel_fraction_full 1.000
_reflns_Friedel_fraction_max 1.000
_reflns_number_gt 3923
_reflns_number_total 4389
_reflns_threshold_expression 'I > 2\s(I)'
_cod_data_source_file jo7b01406_si_002.cif
_cod_data_source_block p1335b
_cod_database_code 4033070
_shelx_space_group_comment
;
The symmetry employed for this shelxl refinement is uniquely defined
by the following loop, which should always be used as a source of
symmetry information in preference to the above space-group names.
They are only intended as comments.
;
_shelx_estimated_absorpt_t_min 0.915
_shelx_estimated_absorpt_t_max 0.970
_shelxl_version_number 2014-1

loop_
_space_group_symop_operation_xyz
'x, y, z'
'-x, -y, z+1/2'
'x+1/2, -y, z'
'-x+1/2, y, z+1/2'

loop_
_atom_site_label
_atom_site_type_symbol
_atom_site_fract_x
_atom_site_fract_y
_atom_site_fract_z
_atom_site_U_iso_or_equiv
_atom_site_adp_type
_atom_site_occupancy
_atom_site_site_symmetry_order
_atom_site_calc_flag
_atom_site_refinement_flags_posn
_atom_site_refinement_flags_adp
Cl1 Cl 0.48402(8) 0.62226(5) 0.52737(4) 0.03086(16) Uani 1 1 d . .
O02 O 0.4062(4) 0.4878(2) 0.24373(10) 0.0467(6) Uani 1 1 d . .
O03 O 0.5888(3) 0.70331(18) 0.56180(10) 0.0385(5) Uani 1 1 d . .
O04 O 0.3314(3) 0.6815(2) 0.50325(12) 0.0496(6) Uani 1 1 d . .
O05 O 0.5414(3) 0.1335(2) 0.78160(10) 0.0394(5) Uani 1 1 d . .
N06 N 0.4408(4) 0.3058(2) 0.50998(11) 0.0274(5) Uani 1 1 d . .
H06A H 0.374(5) 0.312(3) 0.5423(17) 0.041 Uiso 1 1 d . U
H06B H 0.374(5) 0.346(3) 0.4856(18) 0.041 Uiso 1 1 d . U
H06C H 0.556(5) 0.338(3) 0.5132(16) 0.041 Uiso 1 1 d . U
O07 O 0.4251(5) 0.5274(2) 0.56392(13) 0.0604(8) Uani 1 1 d . .
O08 O 0.5931(4) 0.5752(3) 0.48060(12) 0.0609(8) Uani 1 1 d . .
C09 C 0.4755(4) 0.1844(2) 0.49034(13) 0.0265(6) Uani 1 1 d . .
C0A C 0.4768(4) 0.1598(3) 0.42998(14) 0.0294(6) Uani 1 1 d . .
C0B C 0.4974(4) 0.1222(2) 0.59854(14) 0.0299(6) Uani 1 1 d . .
C0C C 0.4497(4) 0.2503(2) 0.38310(12) 0.0293(6) Uani 1 1 d . .
C0D C 0.6077(4) 0.2059(3) 0.62450(13) 0.0320(6) Uani 1 1 d . .
H0D H 0.6731 0.2578 0.6003 0.038 Uiso 1 1 calc R U
C0E C 0.3427(4) 0.2233(3) 0.33463(14) 0.0359(6) Uani 1 1 d . .
H0E H 0.2804 0.1513 0.3339 0.043 Uiso 1 1 calc R U
C0F C 0.6236(4) 0.2146(2) 0.68608(13) 0.0329(6) Uani 1 1 d . .
H0F H 0.6978 0.2723 0.7030 0.040 Uiso 1 1 calc R U
C0G C 0.5180(4) -0.0173(3) 0.51457(14) 0.0381(7) Uani 1 1 d . .
H0G H 0.5318 -0.0776 0.5427 0.046 Uiso 1 1 calc R U
C0H C 0.5299(4) 0.1381(2) 0.72145(13) 0.0316(6) Uani 1 1 d . .
C0I C 0.3995(4) 0.0491(3) 0.63567(15) 0.0415(7) Uani 1 1 d . .
H0I H 0.3205 -0.0063 0.6190 0.050 Uiso 1 1 calc R U
C0J C 0.5013(5) 0.0429(3) 0.41341(15) 0.0371(7) Uani 1 1 d . .
H0J H 0.5054 0.0235 0.3730 0.045 Uiso 1 1 calc R U
C0K C 0.3255(4) 0.2996(3) 0.28743(14) 0.0381(6) Uani 1 1 d . .
H0K H 0.2538 0.2788 0.2548 0.046 Uiso 1 1 calc R U
C0L C 0.4961(3) 0.0984(2) 0.53365(16) 0.0308(6) Uani 1 1 d . .
C0M C 0.4141(4) 0.4071(3) 0.28811(13) 0.0343(6) Uani 1 1 d . .
C0N C 0.4152(5) 0.0556(3) 0.69607(16) 0.0434(8) Uani 1 1 d . .
H0N H 0.3485 0.0044 0.7202 0.052 Uiso 1 1 calc R U
C0O C 0.5377(4) 0.3596(3) 0.38334(14) 0.0316(6) Uani 1 1 d . .
H0O H 0.6111 0.3801 0.4155 0.038 Uiso 1 1 calc R U
C0P C 0.5175(4) 0.4373(3) 0.33683(14) 0.0347(6) Uani 1 1 d . .
H0P H 0.5743 0.5111 0.3382 0.042 Uiso 1 1 calc R U
C0Q C 0.6535(5) 0.2181(3) 0.80953(15) 0.0477(8) Uani 1 1 d . .
H0Q1 H 0.6103 0.2965 0.8004 0.072 Uiso 1 1 calc R U
H0Q2 H 0.7758 0.2095 0.7952 0.072 Uiso 1 1 calc R U
H0Q3 H 0.6511 0.2061 0.8520 0.072 Uiso 1 1 calc R U
C0R C 0.5199(5) -0.0449(3) 0.45501(17) 0.0427(8) Uani 1 1 d . .
H0R H 0.5338 -0.1235 0.4429 0.051 Uiso 1 1 calc R U
C0S C 0.3235(6) 0.4512(3) 0.18957(15) 0.0529(9) Uani 1 1 d . .
H0S1 H 0.1973 0.4345 0.1965 0.079 Uiso 1 1 calc R U
H0S2 H 0.3827 0.3808 0.1751 0.079 Uiso 1 1 calc R U
H0S3 H 0.3344 0.5133 0.1604 0.079 Uiso 1 1 calc R U

loop_
_atom_site_aniso_label
_atom_site_aniso_U_11
_atom_site_aniso_U_22
_atom_site_aniso_U_33
_atom_site_aniso_U_23
_atom_site_aniso_U_13
_atom_site_aniso_U_12
Cl1 0.0274(3) 0.0260(3) 0.0391(3) -0.0063(3) -0.0025(3) 0.0016(2)
O02 0.0658(15) 0.0421(13) 0.0323(11) 0.0065(10) -0.0022(11) -0.0042(11)
O03 0.0398(12) 0.0329(11) 0.0429(12) -0.0081(9) 0.0003(10) -0.0049(9)
O04 0.0340(12) 0.0493(13) 0.0656(16) -0.0002(12) -0.0082(11) 0.0094(10)
O05 0.0441(12) 0.0434(12) 0.0307(11) 0.0039(9) -0.0020(10) -0.0077(10)
N06 0.0273(12) 0.0247(11) 0.0302(12) -0.0015(9) -0.0002(9) 0.0038(9)
O07 0.079(2) 0.0347(13) 0.0677(18) 0.0083(12) -0.0182(15) -0.0216(13)
O08 0.0431(14) 0.0799(19) 0.0598(16) -0.0399(15) -0.0043(12) 0.0124(14)
C09 0.0248(13) 0.0205(13) 0.0342(14) -0.0029(11) -0.0022(11) 0.0010(10)
C0A 0.0263(13) 0.0277(14) 0.0342(15) -0.0015(12) 0.0010(12) -0.0007(11)
C0B 0.0291(15) 0.0270(14) 0.0335(15) 0.0041(11) -0.0041(11) 0.0021(11)
C0C 0.0306(13) 0.0274(14) 0.0299(14) -0.0025(12) 0.0018(11) -0.0001(11)
C0D 0.0340(15) 0.0259(13) 0.0361(15) 0.0027(11) 0.0004(12) -0.0024(11)
C0E 0.0355(16) 0.0335(14) 0.0385(16) -0.0012(13) -0.0025(13) -0.0077(12)
C0F 0.0342(15) 0.0281(13) 0.0364(15) -0.0003(12) -0.0055(12) -0.0040(11)
C0G 0.0467(17) 0.0245(13) 0.0432(18) 0.0014(12) -0.0079(14) 0.0016(12)
C0H 0.0291(14) 0.0311(15) 0.0346(15) 0.0009(12) -0.0031(11) 0.0028(11)
C0I 0.0397(18) 0.0417(17) 0.0432(18) 0.0011(14) -0.0052(14) -0.0166(14)
C0J 0.0431(17) 0.0327(15) 0.0355(16) -0.0081(13) -0.0025(13) -0.0008(13)
C0K 0.0391(15) 0.0430(16) 0.0323(14) -0.0012(14) -0.0047(13) -0.0066(13)
C0L 0.0272(12) 0.0285(12) 0.0368(15) -0.0017(14) -0.0047(12) -0.0020(10)
C0M 0.0366(15) 0.0341(14) 0.0322(15) 0.0001(12) 0.0043(13) 0.0008(12)
C0N 0.0407(17) 0.0481(18) 0.0414(18) 0.0113(15) -0.0044(14) -0.0195(14)
C0O 0.0332(14) 0.0297(14) 0.0317(14) -0.0058(11) -0.0003(11) -0.0016(11)
C0P 0.0410(17) 0.0283(13) 0.0347(15) -0.0024(12) 0.0040(13) -0.0053(12)
C0Q 0.052(2) 0.058(2) 0.0326(15) -0.0005(15) -0.0079(14) -0.0126(16)
C0R 0.052(2) 0.0270(14) 0.0490(18) -0.0092(14) -0.0067(16) 0.0015(14)
C0S 0.072(2) 0.056(2) 0.0309(17) 0.0045(16) -0.0037(16) 0.0034(19)

loop_
_atom_type_symbol
_atom_type_description
_atom_type_scat_dispersion_real
_atom_type_scat_dispersion_imag
_atom_type_scat_source
C C 0.0033 0.0016 'International Tables Vol C Tables 4.2.6.8 and 6.1.1.4'
H H 0.0000 0.0000 'International Tables Vol C Tables 4.2.6.8 and 6.1.1.4'
N N 0.0061 0.0033 'International Tables Vol C Tables 4.2.6.8 and 6.1.1.4'
O O 0.0106 0.0060 'International Tables Vol C Tables 4.2.6.8 and 6.1.1.4'
Cl Cl 0.1484 0.1585 'International Tables Vol C Tables 4.2.6.8 and 6.1.1.4'

loop_
_geom_angle_atom_site_label_1
_geom_angle_atom_site_label_2
_geom_angle_atom_site_label_3
_geom_angle
O07 Cl1 O04 109.49(17)
O07 Cl1 O03 109.72(16)
O04 Cl1 O03 109.62(13)
O07 Cl1 O08 108.55(19)
O04 Cl1 O08 110.09(17)
O03 Cl1 O08 109.35(15)
C0M O02 C0S 116.9(3)
C0H O05 C0Q 117.0(3)
C09 N06 H06A 115(2)
C09 N06 H06B 113(2)
H06A N06 H06B 99(3)
C09 N06 H06C 103(2)
H06A N06 H06C 115(3)
H06B N06 H06C 112(3)
C0L C09 C0A 123.2(3)
C0L C09 N06 117.7(3)
C0A C09 N06 119.0(3)
C0J C0A C09 117.1(3)
C0J C0A C0C 119.0(3)
C09 C0A C0C 123.8(3)
C0I C0B C0D 117.7(3)
C0I C0B C0L 118.9(3)
C0D C0B C0L 123.0(3)
C0E C0C C0O 117.7(3)
C0E C0C C0A 119.1(3)
C0O C0C C0A 123.0(3)
C0B C0D C0F 121.2(3)
C0B C0D H0D 119.4
C0F C0D H0D 119.4
C0K C0E C0C 121.6(3)
C0K C0E H0E 119.2
C0C C0E H0E 119.2
C0H C0F C0D 119.5(3)
C0H C0F H0F 120.2
C0D C0F H0F 120.2
C0R C0G C0L 121.1(3)
C0R C0G H0G 119.4
C0L C0G H0G 119.4
O05 C0H C0F 125.1(3)
O05 C0H C0N 115.1(3)
C0F C0H C0N 119.9(3)
C0N C0I C0B 121.7(3)
C0N C0I H0I 119.2
C0B C0I H0I 119.2
C0R C0J C0A 121.4(3)
C0R C0J H0J 119.3
C0A C0J H0J 119.3
C0E C0K C0M 120.0(3)
C0E C0K H0K 120.0
C0M C0K H0K 120.0
C09 C0L C0G 117.2(3)
C09 C0L C0B 124.4(2)
C0G C0L C0B 118.3(3)
O02 C0M C0P 116.3(3)
O02 C0M C0K 124.4(3)
C0P C0M C0K 119.3(3)
C0I C0N C0H 119.9(3)
C0I C0N H0N 120.1
C0H C0N H0N 120.1
C0P C0O C0C 120.8(3)
C0P C0O H0O 119.6
C0C C0O H0O 119.6
C0O C0P C0M 120.5(3)
C0O C0P H0P 119.8
C0M C0P H0P 119.8
O05 C0Q H0Q1 109.5
O05 C0Q H0Q2 109.5
H0Q1 C0Q H0Q2 109.5
O05 C0Q H0Q3 109.5
H0Q1 C0Q H0Q3 109.5
H0Q2 C0Q H0Q3 109.5
C0J C0R C0G 120.0(3)
C0J C0R H0R 120.0
C0G C0R H0R 120.0
O02 C0S H0S1 109.5
O02 C0S H0S2 109.5
H0S1 C0S H0S2 109.5
O02 C0S H0S3 109.5
H0S1 C0S H0S3 109.5
H0S2 C0S H0S3 109.5

loop_
_geom_bond_atom_site_label_1
_geom_bond_atom_site_label_2
_geom_bond_distance
Cl1 O07 1.428(3)
Cl1 O04 1.428(2)
Cl1 O03 1.436(2)
Cl1 O08 1.437(3)
O02 C0M 1.361(4)
O02 C0S 1.433(4)
O05 C0H 1.364(4)
O05 C0Q 1.421(4)
N06 C09 1.473(3)
N06 H06A 0.89(4)
N06 H06B 0.87(4)
N06 H06C 0.93(4)
C09 C0L 1.392(4)
C09 C0A 1.394(4)
C0A C0J 1.393(4)
C0A C0C 1.491(4)
C0B C0I 1.388(4)
C0B C0D 1.387(4)
C0B C0L 1.492(5)
C0C C0E 1.389(4)
C0C C0O 1.405(4)
C0D C0F 1.401(4)
C0D H0D 0.9400
C0E C0K 1.382(4)
C0E H0E 0.9400
C0F C0H 1.371(4)
C0F H0F 0.9400
C0G C0R 1.383(5)
C0G C0L 1.394(4)
C0G H0G 0.9400
C0H C0N 1.392(4)
C0I C0N 1.373(5)
C0I H0I 0.9400
C0J C0R 1.379(5)
C0J H0J 0.9400
C0K C0M 1.389(4)
C0K H0K 0.9400
C0M C0P 1.387(4)
C0N H0N 0.9400
C0O C0P 1.382(4)
C0O H0O 0.9400
C0P H0P 0.9400
C0Q H0Q1 0.9700
C0Q H0Q2 0.9700
C0Q H0Q3 0.9700
C0R H0R 0.9400
C0S H0S1 0.9700
C0S H0S2 0.9700
C0S H0S3 0.9700

loop_
_geom_torsion_atom_site_label_1
_geom_torsion_atom_site_label_2
_geom_torsion_atom_site_label_3
_geom_torsion_atom_site_label_4
_geom_torsion
C0L C09 C0A C0J -0.5(4)
N06 C09 C0A C0J -176.9(3)
C0L C09 C0A C0C 178.2(3)
N06 C09 C0A C0C 1.8(4)
C0J C0A C0C C0E 40.2(4)
C09 C0A C0C C0E -138.4(3)
C0J C0A C0C C0O -135.2(3)
C09 C0A C0C C0O 46.2(4)
C0I C0B C0D C0F 1.6(4)
C0L C0B C0D C0F -171.0(3)
C0O C0C C0E C0K 1.4(4)
C0A C0C C0E C0K -174.2(3)
C0B C0D C0F C0H 0.7(4)
C0Q O05 C0H C0F 2.8(5)
C0Q O05 C0H C0N -178.4(3)
C0D C0F C0H O05 176.3(3)
C0D C0F C0H C0N -2.3(4)
C0D C0B C0I C0N -2.4(5)
C0L C0B C0I C0N 170.6(3)
C09 C0A C0J C0R 1.3(5)
C0C C0A C0J C0R -177.4(3)
C0C C0E C0K C0M -1.1(5)
C0A C09 C0L C0G -0.3(4)
N06 C09 C0L C0G 176.2(3)
C0A C09 C0L C0B 179.3(3)
N06 C09 C0L C0B -4.2(4)
C0R C0G C0L C09 0.3(5)
C0R C0G C0L C0B -179.4(3)
C0I C0B C0L C09 135.5(3)
C0D C0B C0L C09 -51.9(4)
C0I C0B C0L C0G -44.9(4)
C0D C0B C0L C0G 127.7(3)
C0S O02 C0M C0P 170.7(3)
C0S O02 C0M C0K -9.9(4)
C0E C0K C0M O02 179.7(3)
C0E C0K C0M C0P -0.8(5)
C0B C0I C0N C0H 0.8(6)
O05 C0H C0N C0I -177.2(3)
C0F C0H C0N C0I 1.6(5)
C0E C0C C0O C0P 0.1(4)
C0A C0C C0O C0P 175.6(3)
C0C C0O C0P C0M -2.0(4)
O02 C0M C0P C0O -178.2(3)
C0K C0M C0P C0O 2.3(5)
C0A C0J C0R C0G -1.4(5)
C0L C0G C0R C0J 0.5(5)
